data_2242574
loop_
_publ_author_name
'Gulotty, Eva M.'
'Staples, Richard J.'
'Biros, Shannon M.'
'Gaspar, Peter P.'
'Rath, Nigam P.'
'Winchester, William R.'

_publ_section_title
;
 Crystal structures of
 2-bromo-1,1,1,3,3,3-hexamethyl-2-(trimethylsilyl)trisilane and
 2-bromo-1,1,1,3,3,3-hexaisopropyl-2-(triisopropylsilyl)trisilane
;
_journal_issue 8
_journal_name_full 'Acta Crystallographica Section E'
_journal_page_first 1142
_journal_page_last 1146
_journal_paper_doi 10.1107/S2056989018009696
_journal_volume 74
_journal_year 2018
_chemical_formula_iupac 'C27 H63 Br Si4'
_chemical_formula_moiety 'C27 H63 Br Si4'
_chemical_formula_sum 'C27 H63 Br Si4'
_chemical_formula_weight 580.04
_chemical_name_systematic
;
2-Bromo-1,1,1,3,3,3-hexaisopropyl-2-(triisopropylsilyl)trisilane
;
_space_group_crystal_system triclinic
_space_group_IT_number 2
_space_group_name_Hall '-P 1'
_space_group_name_H-M_alt 'P -1'
_symmetry_space_group_name_Hall '-P 1'
_symmetry_space_group_name_H-M 'P -1'
_atom_sites_solution_hydrogens geom
_atom_sites_solution_primary direct
_atom_sites_solution_secondary difmap
_audit_creation_method SHELXL-2014/7
_cell_angle_alpha 92.565(4)
_cell_angle_beta 90.527(4)
_cell_angle_gamma 108.718(4)
_cell_formula_units_Z 2
_cell_length_a 8.4412(4)
_cell_length_b 11.1336(6)
_cell_length_c 18.8477(10)
_cell_measurement_reflns_used 8192
_cell_measurement_temperature 173(2)
_cell_measurement_theta_max 26.0
_cell_measurement_theta_min 2.0
_cell_volume 1675.44(15)
_computing_cell_refinement
;
SAINT (Bruker, 2014)
;
_computing_data_collection
;
SMART (Bruker, 2014)
;
_computing_data_reduction
;
SAINT (Bruker, 2014)
;
_computing_molecular_graphics
;
SHELXTL (Sheldrick, 2008)
;
_computing_publication_material
;
SHELXTL (Sheldrick, 2008)
;
_computing_structure_refinement
;
SHELXL2014 (Sheldrick, 2015b)
;
_computing_structure_solution
;
SHELXT2013 (Sheldrick, 2015a)
;
_diffrn_ambient_temperature 173(2)
_diffrn_detector_area_resol_mean 8
_diffrn_measured_fraction_theta_full 0.997
_diffrn_measured_fraction_theta_max 0.978
_diffrn_measurement_device_type 'Bruker SMART APEX CCD area detector'
_diffrn_measurement_method '\w and \f scans'
_diffrn_radiation_type MoK\a
_diffrn_radiation_wavelength 0.71073
_diffrn_reflns_av_R_equivalents 0.0573
_diffrn_reflns_limit_h_max 10
_diffrn_reflns_limit_h_min -10
_diffrn_reflns_limit_k_max 13
_diffrn_reflns_limit_k_min -13
_diffrn_reflns_limit_l_max 23
_diffrn_reflns_limit_l_min -23
_diffrn_reflns_number 21505
_diffrn_reflns_theta_full 25.242
_diffrn_reflns_theta_max 26.254
_diffrn_reflns_theta_min 1.082
_exptl_absorpt_coefficient_mu 1.383
_exptl_absorpt_correction_T_max 0.6744
_exptl_absorpt_correction_T_min 0.5535
_exptl_absorpt_correction_type multi-scan
_exptl_absorpt_process_details
;
(SADABS; Bruker, 2014)
;
_exptl_crystal_colour colourless
_exptl_crystal_density_diffrn 1.150
_exptl_crystal_density_method 'not measured'
_exptl_crystal_description needles
_exptl_crystal_F_000 632
_exptl_crystal_size_max 0.380
_exptl_crystal_size_mid 0.100
_exptl_crystal_size_min 0.020
_refine_diff_density_max 0.357
_refine_diff_density_min -0.275
_refine_ls_extinction_method none
_refine_ls_goodness_of_fit_ref 1.010
_refine_ls_hydrogen_treatment constr
_refine_ls_matrix_type full
_refine_ls_number_parameters 307
_refine_ls_number_reflns 6628
_refine_ls_number_restraints 0
_refine_ls_restrained_S_all 1.010
_refine_ls_R_factor_all 0.0705
_refine_ls_R_factor_gt 0.0371
_refine_ls_shift/su_max 0.001
_refine_ls_shift/su_mean 0.000
_refine_ls_structure_factor_coef Fsqd
_refine_ls_weighting_details 'w=1/[\s^2^(Fo^2^)+(0.0274P)^2^+0.3128P] where P=(Fo^2^+2Fc^2^)/3'
_refine_ls_weighting_scheme calc
_refine_ls_wR_factor_gt 0.0661
_refine_ls_wR_factor_ref 0.0751
_reflns_number_gt 4752
_reflns_number_total 6628
_reflns_threshold_expression 'I > 2\s(I)'
_cod_data_source_file su5451sup1.cif
_cod_data_source_block II
_cod_database_code 2242574
_shelx_space_group_comment
;
The symmetry employed for this shelxl refinement is uniquely defined
by the following loop, which should always be used as a source of
symmetry information in preference to the above space-group names.
They are only intended as comments.
;
_shelx_estimated_absorpt_t_min 0.621
_shelx_estimated_absorpt_t_max 0.973

loop_
_space_group_symop_operation_xyz
'x, y, z'
'-x, -y, -z'

loop_
_atom_site_type_symbol
_atom_site_label
_atom_site_fract_x
_atom_site_fract_y
_atom_site_fract_z
_atom_site_U_iso_or_equiv
_atom_site_adp_type
_atom_site_calc_flag
_atom_site_occupancy
Br Br1 1.06221(3) 0.19737(3) 0.24790(2) 0.02768(9) Uani d 1
Si Si1 0.77723(8) 0.16573(6) 0.25116(3) 0.01926(16) Uani d 1
Si Si2 0.72101(8) 0.26469(7) 0.14487(4) 0.02137(17) Uani d 1
Si Si3 0.67829(9) -0.06634(7) 0.24791(4) 0.02310(17) Uani d 1
Si Si4 0.74993(9) 0.27556(7) 0.36447(4) 0.02177(17) Uani d 1
C C1 0.8269(3) 0.4443(2) 0.15761(13) 0.0249(6) Uani d 1
H H1 0.7549 0.4757 0.1905 0.030 Uiso calc 1
C C2 1.0018(3) 0.4866(3) 0.19270(15) 0.0349(7) Uani d 1
H H2A 1.0777 0.4575 0.1626 0.052 Uiso calc 1
H H2B 0.9962 0.4498 0.2393 0.052 Uiso calc 1
H H2C 1.0435 0.5794 0.1987 0.052 Uiso calc 1
C C3 0.8371(4) 0.5176(3) 0.08928(14) 0.0335(7) Uani d 1
H H3A 0.8753 0.6091 0.1015 0.050 Uiso calc 1
H H3B 0.7262 0.4931 0.0660 0.050 Uiso calc 1
H H3C 0.9162 0.4972 0.0570 0.050 Uiso calc 1
C C4 0.7935(3) 0.1980(3) 0.06084(12) 0.0266(6) Uani d 1
H H4 0.7464 0.1034 0.0618 0.032 Uiso calc 1
C C5 0.9832(3) 0.2301(3) 0.05683(14) 0.0371(7) Uani d 1
H H5A 1.0101 0.1830 0.0161 0.056 Uiso calc 1
H H5B 1.0268 0.2065 0.1006 0.056 Uiso calc 1
H H5C 1.0345 0.3214 0.0513 0.056 Uiso calc 1
C C6 0.7282(4) 0.2347(3) -0.00855(13) 0.0388(7) Uani d 1
H H6A 0.7814 0.3257 -0.0146 0.058 Uiso calc 1
H H6B 0.6067 0.2155 -0.0066 0.058 Uiso calc 1
H H6C 0.7549 0.1862 -0.0487 0.058 Uiso calc 1
C C7 0.4836(3) 0.2270(2) 0.13810(14) 0.0287(6) Uani d 1
H H7 0.4439 0.2136 0.1879 0.034 Uiso calc 1
C C8 0.4264(4) 0.3368(3) 0.11280(17) 0.0429(8) Uani d 1
H H8A 0.4536 0.3500 0.0627 0.064 Uiso calc 1
H H8B 0.4841 0.4146 0.1414 0.064 Uiso calc 1
H H8C 0.3053 0.3155 0.1182 0.064 Uiso calc 1
C C9 0.3878(3) 0.1029(3) 0.09537(15) 0.0394(7) Uani d 1
H H9A 0.2692 0.0772 0.1073 0.059 Uiso calc 1
H H9B 0.4342 0.0360 0.1073 0.059 Uiso calc 1
H H9C 0.3991 0.1169 0.0444 0.059 Uiso calc 1
C C10 0.6700(3) -0.1257(3) 0.15145(13) 0.0304(6) Uani d 1
H H10 0.6105 -0.0769 0.1245 0.036 Uiso calc 1
C C11 0.8446(4) -0.0949(3) 0.11986(15) 0.0402(8) Uani d 1
H H11A 0.9038 -0.1481 0.1406 0.060 Uiso calc 1
H H11B 0.9078 -0.0052 0.1305 0.060 Uiso calc 1
H H11C 0.8337 -0.1118 0.0683 0.060 Uiso calc 1
C C12 0.5697(4) -0.2671(3) 0.13666(15) 0.0423(8) Uani d 1
H H12A 0.5798 -0.2910 0.0866 0.063 Uiso calc 1
H H12B 0.4517 -0.2814 0.1470 0.063 Uiso calc 1
H H12C 0.6138 -0.3189 0.1669 0.063 Uiso calc 1
C C13 0.4641(3) -0.1251(2) 0.28895(14) 0.0278(6) Uani d 1
H H13 0.4741 -0.0754 0.3352 0.033 Uiso calc 1
C C14 0.3289(4) -0.0951(3) 0.24525(16) 0.0426(8) Uani d 1
H H14A 0.3107 -0.1440 0.1997 0.064 Uiso calc 1
H H14B 0.3651 -0.0041 0.2367 0.064 Uiso calc 1
H H14C 0.2244 -0.1178 0.2714 0.064 Uiso calc 1
C C15 0.4016(4) -0.2660(3) 0.30713(16) 0.0402(7) Uani d 1
H H15A 0.2967 -0.2836 0.3327 0.060 Uiso calc 1
H H15B 0.4859 -0.2842 0.3371 0.060 Uiso calc 1
H H15C 0.3827 -0.3196 0.2632 0.060 Uiso calc 1
C C16 0.8392(3) -0.1171(2) 0.29934(14) 0.0292(6) Uani d 1
H H16 0.9513 -0.0608 0.2850 0.035 Uiso calc 1
C C17 0.8383(4) -0.2537(3) 0.28398(15) 0.0383(7) Uani d 1
H H17A 0.9229 -0.2705 0.3143 0.057 Uiso calc 1
H H17B 0.8637 -0.2649 0.2340 0.057 Uiso calc 1
H H17C 0.7277 -0.3129 0.2938 0.057 Uiso calc 1
C C18 0.8317(4) -0.0933(3) 0.38032(15) 0.0461(8) Uani d 1
H H18A 0.7258 -0.1494 0.3976 0.069 Uiso calc 1
H H18B 0.8392 -0.0047 0.3909 0.069 Uiso calc 1
H H18C 0.9252 -0.1109 0.4039 0.069 Uiso calc 1
C C19 0.5967(3) 0.1584(2) 0.42272(13) 0.0290(6) Uani d 1
H H19 0.6217 0.0766 0.4166 0.035 Uiso calc 1
C C20 0.4130(4) 0.1287(3) 0.40018(18) 0.0467(8) Uani d 1
H H20A 0.3450 0.0522 0.4228 0.070 Uiso calc 1
H H20B 0.4012 0.1145 0.3484 0.070 Uiso calc 1
H H20C 0.3751 0.2003 0.4149 0.070 Uiso calc 1
C C21 0.6171(4) 0.1952(3) 0.50277(14) 0.0486(9) Uani d 1
H H21A 0.5929 0.2749 0.5118 0.073 Uiso calc 1
H H21B 0.7321 0.2064 0.5185 0.073 Uiso calc 1
H H21C 0.5392 0.1280 0.5290 0.073 Uiso calc 1
C C22 0.9557(3) 0.3395(2) 0.41777(13) 0.0286(6) Uani d 1
H H22 0.9246 0.3756 0.4631 0.034 Uiso calc 1
C C23 1.0335(4) 0.2414(3) 0.44175(15) 0.0397(7) Uani d 1
H H23A 1.0703 0.2024 0.4002 0.059 Uiso calc 1
H H23B 0.9504 0.1757 0.4669 0.059 Uiso calc 1
H H23C 1.1299 0.2831 0.4736 0.059 Uiso calc 1
C C24 1.0893(3) 0.4526(3) 0.38677(14) 0.0364(7) Uani d 1
H H24A 1.1806 0.4887 0.4218 0.055 Uiso calc 1
H H24B 1.0390 0.5175 0.3750 0.055 Uiso calc 1
H H24C 1.1334 0.4236 0.3437 0.055 Uiso calc 1
C C25 0.6831(3) 0.4212(2) 0.34999(13) 0.0258(6) Uani d 1
H H25 0.7695 0.4766 0.3192 0.031 Uiso calc 1
C C26 0.6873(4) 0.5007(3) 0.41963(14) 0.0450(8) Uani d 1
H H26A 0.6597 0.5772 0.4092 0.067 Uiso calc 1
H H26B 0.7994 0.5251 0.4417 0.067 Uiso calc 1
H H26C 0.6053 0.4502 0.4522 0.067 Uiso calc 1
C C27 0.5152(4) 0.3988(3) 0.31189(15) 0.0392(7) Uani d 1
H H27A 0.4243 0.3572 0.3434 0.059 Uiso calc 1
H H27B 0.5082 0.3445 0.2688 0.059 Uiso calc 1
H H27C 0.5050 0.4803 0.2990 0.059 Uiso calc 1

loop_
_atom_site_aniso_label
_atom_site_aniso_U_11
_atom_site_aniso_U_22
_atom_site_aniso_U_33
_atom_site_aniso_U_12
_atom_site_aniso_U_13
_atom_site_aniso_U_23
Br1 0.02088(14) 0.03279(18) 0.02927(15) 0.00846(11) 0.00155(11) 0.00149(12)
Si1 0.0195(4) 0.0190(4) 0.0191(4) 0.0060(3) 0.0012(3) 0.0007(3)
Si2 0.0215(4) 0.0220(4) 0.0204(4) 0.0066(3) 0.0003(3) 0.0017(3)
Si3 0.0256(4) 0.0192(4) 0.0247(4) 0.0076(3) 0.0019(3) 0.0009(3)
Si4 0.0255(4) 0.0205(4) 0.0195(4) 0.0075(3) 0.0028(3) 0.0008(3)
C1 0.0272(14) 0.0233(15) 0.0229(14) 0.0060(12) 0.0038(11) 0.0043(11)
C2 0.0326(16) 0.0281(17) 0.0391(17) 0.0031(13) -0.0053(13) 0.0016(13)
C3 0.0416(18) 0.0255(16) 0.0336(16) 0.0103(13) 0.0054(13) 0.0078(13)
C4 0.0325(15) 0.0280(16) 0.0199(13) 0.0110(12) -0.0005(11) -0.0002(11)
C5 0.0398(18) 0.049(2) 0.0266(15) 0.0205(15) 0.0080(13) 0.0018(14)
C6 0.0447(18) 0.047(2) 0.0228(15) 0.0122(15) -0.0018(13) -0.0007(14)
C7 0.0234(15) 0.0325(17) 0.0306(15) 0.0091(12) -0.0023(12) 0.0033(13)
C8 0.0280(16) 0.044(2) 0.059(2) 0.0136(14) -0.0057(15) 0.0083(16)
C9 0.0287(16) 0.0406(19) 0.0425(18) 0.0022(14) -0.0059(13) 0.0037(14)
C10 0.0392(17) 0.0255(16) 0.0284(15) 0.0138(13) 0.0009(13) -0.0026(12)
C11 0.053(2) 0.0409(19) 0.0339(16) 0.0245(15) 0.0101(15) 0.0006(14)
C12 0.055(2) 0.0358(19) 0.0371(17) 0.0182(16) -0.0091(15) -0.0096(14)
C13 0.0281(15) 0.0207(15) 0.0328(15) 0.0053(12) 0.0030(12) 0.0029(12)
C14 0.0303(17) 0.044(2) 0.052(2) 0.0098(14) 0.0021(14) 0.0088(15)
C15 0.0404(18) 0.0301(17) 0.0447(18) 0.0030(14) 0.0061(14) 0.0067(14)
C16 0.0312(15) 0.0220(16) 0.0371(16) 0.0119(12) -0.0010(12) 0.0045(12)
C17 0.0431(18) 0.0310(18) 0.0456(18) 0.0180(14) 0.0007(15) 0.0072(14)
C18 0.062(2) 0.042(2) 0.0410(18) 0.0268(17) -0.0133(16) -0.0041(15)
C19 0.0364(16) 0.0218(16) 0.0287(15) 0.0086(12) 0.0091(12) 0.0038(12)
C20 0.0369(18) 0.0338(19) 0.069(2) 0.0089(14) 0.0210(16) 0.0101(16)
C21 0.075(2) 0.036(2) 0.0324(17) 0.0132(17) 0.0229(16) 0.0069(14)
C22 0.0327(16) 0.0310(17) 0.0212(14) 0.0097(13) -0.0035(12) -0.0036(12)
C23 0.0491(19) 0.042(2) 0.0312(16) 0.0197(15) -0.0109(14) -0.0033(14)
C24 0.0348(17) 0.0362(18) 0.0322(16) 0.0041(14) -0.0043(13) -0.0040(13)
C25 0.0347(16) 0.0231(15) 0.0211(13) 0.0117(12) 0.0018(12) -0.0006(11)
C26 0.077(2) 0.0380(19) 0.0302(16) 0.0336(17) -0.0023(16) -0.0064(14)
C27 0.0388(18) 0.0384(19) 0.0464(18) 0.0213(14) -0.0010(14) 0.0007(15)

loop_
_atom_type_symbol
_atom_type_description
_atom_type_scat_dispersion_real
_atom_type_scat_dispersion_imag
_atom_type_scat_source
C C 0.0033 0.0016 'International Tables Vol C Tables 4.2.6.8 and 6.1.1.4'
H H 0.0000 0.0000 'International Tables Vol C Tables 4.2.6.8 and 6.1.1.4'
Si Si 0.0817 0.0704 'International Tables Vol C Tables 4.2.6.8 and 6.1.1.4'
Br Br -0.2901 2.4595 'International Tables Vol C Tables 4.2.6.8 and 6.1.1.4'

loop_
_geom_angle_atom_site_label_1
_geom_angle_atom_site_label_2
_geom_angle_atom_site_label_3
_geom_angle
Br1 Si1 Si2 103.77(3)
Br1 Si1 Si3 98.44(3)
Si2 Si1 Si3 116.55(3)
Br1 Si1 Si4 102.65(3)
Si2 Si1 Si4 115.02(4)
Si3 Si1 Si4 116.59(4)
C4 Si2 C7 108.70(11)
C4 Si2 C1 111.49(12)
C7 Si2 C1 109.69(11)
C4 Si2 Si1 112.06(9)
C7 Si2 Si1 106.40(9)
C1 Si2 Si1 108.35(8)
C10 Si3 C13 111.22(12)
C10 Si3 C16 109.44(12)
C13 Si3 C16 111.50(12)
C10 Si3 Si1 107.75(9)
C13 Si3 Si1 109.78(8)
C16 Si3 Si1 106.98(9)
C22 Si4 C25 104.78(12)
C22 Si4 C19 106.42(12)
C25 Si4 C19 111.59(12)
C22 Si4 Si1 112.92(8)
C25 Si4 Si1 111.74(8)
C19 Si4 Si1 109.24(8)
C2 C1 C3 107.7(2)
C2 C1 Si2 115.52(18)
C3 C1 Si2 114.54(18)
C2 C1 H1 106.1
C3 C1 H1 106.1
Si2 C1 H1 106.1
C1 C2 H2A 109.5
C1 C2 H2B 109.5
H2A C2 H2B 109.5
C1 C2 H2C 109.5
H2A C2 H2C 109.5
H2B C2 H2C 109.5
C1 C3 H3A 109.5
C1 C3 H3B 109.5
H3A C3 H3B 109.5
C1 C3 H3C 109.5
H3A C3 H3C 109.5
H3B C3 H3C 109.5
C5 C4 C6 108.5(2)
C5 C4 Si2 114.13(17)
C6 C4 Si2 114.24(19)
C5 C4 H4 106.5
C6 C4 H4 106.5
Si2 C4 H4 106.5
C4 C5 H5A 109.5
C4 C5 H5B 109.5
H5A C5 H5B 109.5
C4 C5 H5C 109.5
H5A C5 H5C 109.5
H5B C5 H5C 109.5
C4 C6 H6A 109.5
C4 C6 H6B 109.5
H6A C6 H6B 109.5
C4 C6 H6C 109.5
H6A C6 H6C 109.5
H6B C6 H6C 109.5
C9 C7 C8 109.7(2)
C9 C7 Si2 115.43(18)
C8 C7 Si2 114.49(19)
C9 C7 H7 105.4
C8 C7 H7 105.4
Si2 C7 H7 105.4
C7 C8 H8A 109.5
C7 C8 H8B 109.5
H8A C8 H8B 109.5
C7 C8 H8C 109.5
H8A C8 H8C 109.5
H8B C8 H8C 109.5
C7 C9 H9A 109.5
C7 C9 H9B 109.5
H9A C9 H9B 109.5
C7 C9 H9C 109.5
H9A C9 H9C 109.5
H9B C9 H9C 109.5
C11 C10 C12 110.3(2)
C11 C10 Si3 112.34(19)
C12 C10 Si3 115.08(19)
C11 C10 H10 106.1
C12 C10 H10 106.1
Si3 C10 H10 106.1
C10 C11 H11A 109.5
C10 C11 H11B 109.5
H11A C11 H11B 109.5
C10 C11 H11C 109.5
H11A C11 H11C 109.5
H11B C11 H11C 109.5
C10 C12 H12A 109.5
C10 C12 H12B 109.5
H12A C12 H12B 109.5
C10 C12 H12C 109.5
H12A C12 H12C 109.5
H12B C12 H12C 109.5
C14 C13 C15 109.5(2)
C14 C13 Si3 112.65(19)
C15 C13 Si3 116.31(18)
C14 C13 H13 105.9
C15 C13 H13 105.9
Si3 C13 H13 105.9
C13 C14 H14A 109.5
C13 C14 H14B 109.5
H14A C14 H14B 109.5
C13 C14 H14C 109.5
H14A C14 H14C 109.5
H14B C14 H14C 109.5
C13 C15 H15A 109.5
C13 C15 H15B 109.5
H15A C15 H15B 109.5
C13 C15 H15C 109.5
H15A C15 H15C 109.5
H15B C15 H15C 109.5
C17 C16 C18 108.9(2)
C17 C16 Si3 116.29(19)
C18 C16 Si3 112.56(18)
C17 C16 H16 106.1
C18 C16 H16 106.1
Si3 C16 H16 106.1
C16 C17 H17A 109.5
C16 C17 H17B 109.5
H17A C17 H17B 109.5
C16 C17 H17C 109.5
H17A C17 H17C 109.5
H17B C17 H17C 109.5
C16 C18 H18A 109.5
C16 C18 H18B 109.5
H18A C18 H18B 109.5
C16 C18 H18C 109.5
H18A C18 H18C 109.5
H18B C18 H18C 109.5
C20 C19 C21 109.0(2)
C20 C19 Si4 113.92(19)
C21 C19 Si4 114.62(19)
C20 C19 H19 106.2
C21 C19 H19 106.2
Si4 C19 H19 106.2
C19 C20 H20A 109.5
C19 C20 H20B 109.5
H20A C20 H20B 109.5
C19 C20 H20C 109.5
H20A C20 H20C 109.5
H20B C20 H20C 109.5
C19 C21 H21A 109.5
C19 C21 H21B 109.5
H21A C21 H21B 109.5
C19 C21 H21C 109.5
H21A C21 H21C 109.5
H21B C21 H21C 109.5
C23 C22 C24 110.6(2)
C23 C22 Si4 116.47(19)
C24 C22 Si4 115.61(18)
C23 C22 H22 104.1
C24 C22 H22 104.1
Si4 C22 H22 104.1
C22 C23 H23A 109.5
C22 C23 H23B 109.5
H23A C23 H23B 109.5
C22 C23 H23C 109.5
H23A C23 H23C 109.5
H23B C23 H23C 109.5
C22 C24 H24A 109.5
C22 C24 H24B 109.5
H24A C24 H24B 109.5
C22 C24 H24C 109.5
H24A C24 H24C 109.5
H24B C24 H24C 109.5
C27 C25 C26 108.5(2)
C27 C25 Si4 117.05(18)
C26 C25 Si4 112.35(18)
C27 C25 H25 106.0
C26 C25 H25 106.0
Si4 C25 H25 106.0
C25 C26 H26A 109.5
C25 C26 H26B 109.5
H26A C26 H26B 109.5
C25 C26 H26C 109.5
H26A C26 H26C 109.5
H26B C26 H26C 109.5
C25 C27 H27A 109.5
C25 C27 H27B 109.5
H27A C27 H27B 109.5
C25 C27 H27C 109.5
H27A C27 H27C 109.5
H27B C27 H27C 109.5

loop_
_geom_bond_atom_site_label_1
_geom_bond_atom_site_label_2
_geom_bond_distance
Br1 Si1 2.3185(7)
Si1 Si2 2.4430(10)
Si1 Si3 2.4448(10)
Si1 Si4 2.4628(9)
Si2 C4 1.908(2)
Si2 C7 1.913(3)
Si2 C1 1.914(3)
Si3 C10 1.899(3)
Si3 C13 1.899(3)
Si3 C16 1.903(3)
Si4 C22 1.909(3)
Si4 C25 1.910(3)
Si4 C19 1.911(3)
C1 C2 1.532(3)
C1 C3 1.543(4)
C1 H1 1.0000
C2 H2A 0.9800
C2 H2B 0.9800
C2 H2C 0.9800
C3 H3A 0.9800
C3 H3B 0.9800
C3 H3C 0.9800
C4 C5 1.528(4)
C4 C6 1.536(4)
C4 H4 1.0000
C5 H5A 0.9800
C5 H5B 0.9800
C5 H5C 0.9800
C6 H6A 0.9800
C6 H6B 0.9800
C6 H6C 0.9800
C7 C9 1.543(4)
C7 C8 1.544(4)
C7 H7 1.0000
C8 H8A 0.9800
C8 H8B 0.9800
C8 H8C 0.9800
C9 H9A 0.9800
C9 H9B 0.9800
C9 H9C 0.9800
C10 C11 1.534(4)
C10 C12 1.541(4)
C10 H10 1.0000
C11 H11A 0.9800
C11 H11B 0.9800
C11 H11C 0.9800
C12 H12A 0.9800
C12 H12B 0.9800
C12 H12C 0.9800
C13 C14 1.531(4)
C13 C15 1.541(4)
C13 H13 1.0000
C14 H14A 0.9800
C14 H14B 0.9800
C14 H14C 0.9800
C15 H15A 0.9800
C15 H15B 0.9800
C15 H15C 0.9800
C16 C17 1.533(4)
C16 C18 1.543(4)
C16 H16 1.0000
C17 H17A 0.9800
C17 H17B 0.9800
C17 H17C 0.9800
C18 H18A 0.9800
C18 H18B 0.9800
C18 H18C 0.9800
C19 C20 1.530(4)
C19 C21 1.539(4)
C19 H19 1.0000
C20 H20A 0.9800
C20 H20B 0.9800
C20 H20C 0.9800
C21 H21A 0.9800
C21 H21B 0.9800
C21 H21C 0.9800
C22 C23 1.525(4)
C22 C24 1.538(4)
C22 H22 1.0000
C23 H23A 0.9800
C23 H23B 0.9800
C23 H23C 0.9800
C24 H24A 0.9800
C24 H24B 0.9800
C24 H24C 0.9800
C25 C27 1.525(4)
C25 C26 1.543(3)
C25 H25 1.0000
C26 H26A 0.9800
C26 H26B 0.9800
C26 H26C 0.9800
C27 H27A 0.9800
C27 H27B 0.9800
C27 H27C 0.9800

loop_
_geom_hbond_atom_site_label_D
_geom_hbond_atom_site_label_H
_geom_hbond_atom_site_label_A
_geom_hbond_distance_DH
_geom_hbond_distance_HA
_geom_hbond_distance_DA
_geom_hbond_angle_DHA
C5 H5B Br1 0.98 2.80 3.711(3) 155
C16 H16 Br1 1.00 2.84 3.584(3) 131
C23 H23A Br1 0.98 2.87 3.685(3) 142
C24 H24C Br1 0.98 2.93 3.726(3) 139

loop_
_geom_torsion_atom_site_label_1
_geom_torsion_atom_site_label_2
_geom_torsion_atom_site_label_3
_geom_torsion_atom_site_label_4
_geom_torsion
C13 Si3 C10 C11 -172.26(19)
C16 Si3 C10 C11 -48.6(2)
Si1 Si3 C10 C11 67.4(2)
C13 Si3 C10 C12 -44.9(2)
C16 Si3 C10 C12 78.8(2)
Si1 Si3 C10 C12 -165.25(18)
C10 Si3 C13 C14 -52.9(2)
C16 Si3 C13 C14 -175.32(19)
Si1 Si3 C13 C14 66.3(2)
C10 Si3 C13 C15 74.7(2)
C16 Si3 C13 C15 -47.8(2)
Si1 Si3 C13 C15 -166.17(17)

_cod_database_fobs_code 2242574
